data_7113937
loop_
_publ_author_name
'Laura Ascherl'
'Andreas Nordheider'
'Kasun S. Athukorala Arachchige'
'David B. Cordes'
'Konstantin Karaghiosoff'
'Michael Buhl'
'Alexandra M. Z. Slawin'
'J. Derek Woollins'

_publ_section_title
;
 The activation of Woollins' reagent. Isolation of pyridine stabilised
 PhPSe2
;
_journal_name_full Chem.Commun.
_journal_page_first 6214
_journal_paper_doi 10.1039/C4CC01073F
_journal_volume 50
_journal_year 2014
_chemical_absolute_configuration ad
_chemical_formula_moiety 'C11 H10 N P Se2, C5 H5 N'
_chemical_formula_sum 'C16 H15 N2 P Se2'
_chemical_formula_weight 424.20
_space_group_crystal_system orthorhombic
_space_group_IT_number 33
_space_group_name_Hall 'P 2c -2n'
_space_group_name_H-M_alt 'P n a 21'
_symmetry_Int_Tables_number 33
_symmetry_space_group_name_Hall 'P 2c -2n'
_symmetry_space_group_name_H-M 'P n a 21'
_atom_sites_solution_hydrogens geom
_atom_sites_solution_primary direct
_atom_sites_solution_secondary difmap
_audit_creation_date 2013-09-13
_audit_creation_method
;
  Olex2 1.2
  (compiled 2012.05.09 svn.r2324, GUI svn.r4230)
;
_cell_angle_alpha 90.0000
_cell_angle_beta 90.0000
_cell_angle_gamma 90.0000
_cell_formula_units_Z 4
_cell_length_a 13.948(3)
_cell_length_b 10.4836(18)
_cell_length_c 11.642(2)
_cell_measurement_reflns_used 7626
_cell_measurement_temperature 173
_cell_measurement_theta_max 25.32
_cell_measurement_theta_min 3.00
_cell_volume 1702.4(6)
_computing_cell_refinement 'CrystalClear-SM Expert 2.0 rc13'
_computing_data_collection 'CrystalClear-SM Expert 2.0 rc13 (Rigaku, 2009)'
_computing_data_reduction 'CrystalClear-SM Expert 2.0 rc13'
_computing_molecular_graphics
;
O. V. Dolomanov, L. J. Bourhis, R. J. Gildea, J. A. K. Howard and H. Puschmann,
OLEX2: a complete structure solution, refinement and analysis program.
J. Appl. Cryst. (2009). 42, 339-341.
;
_computing_publication_material
;
O. V. Dolomanov, L. J. Bourhis, R. J. Gildea, J. A. K. Howard and H. Puschmann,
OLEX2: a complete structure solution, refinement and analysis program.
J. Appl. Cryst. (2009). 42, 339-341.
;
_computing_structure_refinement 'SHELXL97 (Sheldrick, 2008)'
_computing_structure_solution 'SIR2004 (Burla, et al., 2005)'
_diffrn_ambient_temperature 173.0
_diffrn_detector_area_resol_mean 7.353
_diffrn_measured_fraction_theta_full 0.997
_diffrn_measured_fraction_theta_max 0.994
_diffrn_measurement_device_type 'Rigaku Mercury70'
_diffrn_measurement_method \w
_diffrn_radiation_type 'Mo K\a'
_diffrn_radiation_wavelength 0.71075
_diffrn_reflns_av_R_equivalents 0.0655
_diffrn_reflns_Laue_measured_fraction_full 0.997
_diffrn_reflns_Laue_measured_fraction_max 0.994
_diffrn_reflns_limit_h_max 16
_diffrn_reflns_limit_h_min -16
_diffrn_reflns_limit_k_max 12
_diffrn_reflns_limit_k_min -12
_diffrn_reflns_limit_l_max 8
_diffrn_reflns_limit_l_min -13
_diffrn_reflns_number 10588
_diffrn_reflns_theta_full 25.000
_diffrn_reflns_theta_max 25.329
_diffrn_reflns_theta_min 2.995
_diffrn_standards_number 0
_exptl_absorpt_coefficient_mu 4.433
_exptl_absorpt_correction_T_max 0.875
_exptl_absorpt_correction_T_min 0.196
_exptl_absorpt_correction_type multi-scan
_exptl_absorpt_process_details 'REQAB (Rigaku, 1998)'
_exptl_crystal_colour yellow
_exptl_crystal_density_diffrn 1.655
_exptl_crystal_density_method 'not measured'
_exptl_crystal_description prism
_exptl_crystal_F_000 832.00
_exptl_crystal_size_max 0.200
_exptl_crystal_size_mid 0.130
_exptl_crystal_size_min 0.030
_refine_diff_density_max 0.510
_refine_diff_density_min -0.780
_refine_ls_abs_structure_details 'Parsons and Flack (2004), Acta Cryst. A60, s61'
_refine_ls_abs_structure_Flack 0.135(14)
_refine_ls_extinction_method none
_refine_ls_goodness_of_fit_ref 1.055
_refine_ls_hydrogen_treatment constr
_refine_ls_number_parameters 190
_refine_ls_number_reflns 2544
_refine_ls_number_restraints 1
_refine_ls_R_factor_gt 0.0392
_refine_ls_shift/su_max 0.000
_refine_ls_structure_factor_coef Fsqd
_refine_ls_weighting_details 'w = 1/[\s^2^(Fo^2^)+(0.0199P)^2^+2.8988P] where P=(Fo^2^+2Fc^2^)/3'
_refine_ls_weighting_scheme calc
_refine_ls_wR_factor_ref 0.0803
_reflns_number_gt 2276
_reflns_number_total 2544
_reflns_threshold_expression F^2^>2.0\s(F^2^)
_cod_data_source_file c4cc01073f2.cif
_cod_data_source_block 10
_cod_original_cell_volume 1702.3(5)
_cod_database_code 7113937

loop_
_space_group_symop_id
_space_group_symop_operation_xyz
1 +X,+Y,+Z
2 1/2-X,1/2+Y,1/2+Z
3 1/2+X,1/2-Y,+Z
4 -X,-Y,1/2+Z

loop_
_atom_site_label
_atom_site_type_symbol
_atom_site_fract_x
_atom_site_fract_y
_atom_site_fract_z
_atom_site_U_iso_or_equiv
_atom_site_adp_type
_atom_site_occupancy
_atom_site_symmetry_multiplicity
_atom_site_calc_flag
_atom_site_refinement_flags
Se1 Se 0.09187(5) 0.55197(8) 0.60578(8) 0.0270(3) Uani 1.0 4 d .
Se2 Se 0.10185(5) 0.49477(9) 0.29629(8) 0.0312(3) Uani 1.0 4 d .
P1 P 0.17200(12) 0.5238(2) 0.4543(2) 0.0179(5) Uani 1.0 4 d .
N1 N 0.2490(4) 0.6698(6) 0.4335(6) 0.0170(14) Uani 1.0 4 d .
N13 N 0.1183(6) 1.0361(8) 0.6114(10) 0.047(2) Uani 1.0 4 d .
C2 C 0.2960(6) 0.6858(8) 0.3344(7) 0.0229(19) Uani 1.0 4 d .
C3 C 0.3560(6) 0.7875(8) 0.3173(8) 0.027(2) Uani 1.0 4 d .
C4 C 0.3658(6) 0.8782(8) 0.4033(8) 0.030(3) Uani 1.0 4 d .
C5 C 0.3167(6) 0.8610(8) 0.5042(8) 0.034(3) Uani 1.0 4 d .
C6 C 0.2595(5) 0.7566(8) 0.5188(7) 0.0222(18) Uani 1.0 4 d .
C7 C 0.2704(5) 0.4106(7) 0.4753(7) 0.0182(18) Uani 1.0 4 d .
C8 C 0.3066(5) 0.3888(7) 0.5841(8) 0.028(2) Uani 1.0 4 d .
C9 C 0.3787(6) 0.2998(8) 0.5996(11) 0.038(3) Uani 1.0 4 d .
C10 C 0.4146(7) 0.2329(9) 0.5079(10) 0.042(3) Uani 1.0 4 d .
C11 C 0.3808(7) 0.2555(8) 0.3984(10) 0.040(3) Uani 1.0 4 d .
C12 C 0.3083(6) 0.3436(8) 0.3839(8) 0.029(2) Uani 1.0 4 d .
C14 C 0.0622(7) 0.9360(9) 0.5932(12) 0.041(3) Uani 1.0 4 d .
C15 C 0.0289(7) 0.9022(9) 0.4882(11) 0.045(3) Uani 1.0 4 d .
C16 C 0.0525(10) 0.9721(12) 0.3939(12) 0.067(4) Uani 1.0 4 d .
C17 C 0.1122(9) 1.0750(11) 0.4113(11) 0.064(4) Uani 1.0 4 d .
C18 C 0.1419(8) 1.1012(10) 0.5189(11) 0.052(3) Uani 1.0 4 d .
H2 H 0.2877 0.6252 0.2746 0.0274 Uiso 1.0 4 calc R
H3 H 0.3905 0.7959 0.2473 0.0321 Uiso 1.0 4 calc R
H4 H 0.4057 0.9507 0.3926 0.0360 Uiso 1.0 4 calc R
H5 H 0.3225 0.9220 0.5642 0.0408 Uiso 1.0 4 calc R
H6 H 0.2266 0.7447 0.5895 0.0266 Uiso 1.0 4 calc R
H8 H 0.2820 0.4347 0.6480 0.0332 Uiso 1.0 4 calc R
H9 H 0.4037 0.2850 0.6744 0.0453 Uiso 1.0 4 calc R
H10 H 0.4630 0.1705 0.5199 0.0502 Uiso 1.0 4 calc R
H11 H 0.4069 0.2113 0.3344 0.0481 Uiso 1.0 4 calc R
H12 H 0.2838 0.3585 0.3089 0.0350 Uiso 1.0 4 calc R
H14 H 0.0444 0.8852 0.6573 0.0497 Uiso 1.0 4 calc R
H15 H -0.0111 0.8294 0.4804 0.0541 Uiso 1.0 4 calc R
H16 H 0.0290 0.9510 0.3197 0.0798 Uiso 1.0 4 calc R
H17 H 0.1321 1.1265 0.3485 0.0763 Uiso 1.0 4 calc R
H18 H 0.1832 1.1724 0.5288 0.0627 Uiso 1.0 4 calc R

loop_
_atom_site_aniso_label
_atom_site_aniso_U_11
_atom_site_aniso_U_22
_atom_site_aniso_U_33
_atom_site_aniso_U_12
_atom_site_aniso_U_13
_atom_site_aniso_U_23
Se1 0.0275(4) 0.0323(5) 0.0213(5) 0.0004(4) 0.0107(5) 0.0020(4)
Se2 0.0243(4) 0.0482(6) 0.0212(5) -0.0078(4) -0.0048(5) -0.0031(4)
P1 0.0190(10) 0.0189(9) 0.0157(11) -0.0002(10) 0.0023(10) 0.0006(8)
N1 0.015(3) 0.020(4) 0.016(4) 0.002(3) -0.004(3) -0.002(3)
N13 0.047(5) 0.051(5) 0.044(6) -0.005(4) -0.008(6) -0.005(5)
C2 0.035(5) 0.022(4) 0.011(5) -0.002(4) 0.003(4) 0.001(4)
C3 0.027(5) 0.028(5) 0.026(6) -0.001(4) 0.003(4) 0.006(4)
C4 0.024(5) 0.015(5) 0.051(7) -0.001(4) -0.004(5) 0.011(5)
C5 0.039(5) 0.034(5) 0.029(6) -0.007(5) 0.003(5) -0.014(5)
C6 0.025(4) 0.032(5) 0.010(5) -0.000(4) 0.003(4) -0.007(4)
C7 0.013(4) 0.014(4) 0.027(6) -0.007(4) -0.003(4) 0.006(4)
C8 0.027(4) 0.025(4) 0.031(6) -0.001(4) -0.005(5) -0.002(4)
C9 0.030(5) 0.039(5) 0.044(6) -0.002(4) -0.010(6) 0.011(6)
C10 0.034(5) 0.027(5) 0.064(9) 0.011(5) -0.005(5) 0.009(5)
C11 0.046(6) 0.024(5) 0.050(8) 0.014(5) 0.017(6) -0.005(5)
C12 0.028(5) 0.027(5) 0.033(6) 0.002(4) 0.002(4) 0.003(4)
C14 0.045(5) 0.039(5) 0.040(7) 0.000(5) -0.001(7) 0.001(6)
C15 0.042(6) 0.032(6) 0.062(9) -0.000(5) -0.011(6) -0.007(6)
C16 0.085(9) 0.068(9) 0.047(9) 0.008(8) -0.024(7) -0.022(7)
C17 0.091(9) 0.051(7) 0.049(9) 0.003(7) 0.019(7) 0.010(7)
C18 0.056(7) 0.041(6) 0.059(9) -0.010(6) -0.011(6) -0.002(6)

loop_
_atom_type_symbol
_atom_type_description
_atom_type_scat_dispersion_real
_atom_type_scat_dispersion_imag
_atom_type_scat_source
C C 0.0033 0.0016
;
International Tables for Crystallography
(1992, Vol. C, Tables 4.2.6.8 and 6.1.1.4)
;
H H 0.0000 0.0000
;
International Tables for Crystallography
(1992, Vol. C, Table 6.1.1.4)
;
N N 0.0061 0.0033
;
International Tables for Crystallography
(1992, Vol. C, Tables 4.2.6.8 and 6.1.1.4)
;
P P 0.1023 0.0942
;
International Tables for Crystallography
(1992, Vol. C, Tables 4.2.6.8 and 6.1.1.4)
;
Se Se -0.0929 2.2259
;
International Tables for Crystallography
(1992, Vol. C, Tables 4.2.6.8 and 6.1.1.4)
;

loop_
_geom_angle_atom_site_label_1
_geom_angle_atom_site_label_2
_geom_angle_atom_site_label_3
_geom_angle
_geom_angle_publ_flag
Se1 P1 Se2 120.30(9) yes
Se1 P1 N1 107.2(3) yes
Se1 P1 C7 112.1(3) yes
Se2 P1 N1 105.6(3) yes
Se2 P1 C7 111.8(3) yes
N1 P1 C7 96.7(3) yes
P1 N1 C2 119.5(6) yes
P1 N1 C6 120.8(5) yes
C2 N1 C6 119.7(7) yes
C14 N13 C18 115.2(11) yes
N1 C2 C3 121.5(8) yes
N1 C2 H2 119.239 no
C3 C2 H2 119.248 no
C2 C3 C4 119.2(8) yes
C2 C3 H3 120.386 no
C4 C3 H3 120.390 no
C3 C4 C5 118.6(8) yes
C3 C4 H4 120.694 no
C5 C4 H4 120.689 no
C4 C5 C6 120.2(8) yes
C4 C5 H5 119.890 no
C6 C5 H5 119.880 no
N1 C6 C5 120.7(7) yes
N1 C6 H6 119.635 no
C5 C6 H6 119.641 no
P1 C7 C8 120.2(6) yes
P1 C7 C12 120.9(7) yes
C8 C7 C12 118.9(7) yes
C7 C8 C9 119.8(9) yes
C7 C8 H8 120.114 no
C9 C8 H8 120.115 no
C8 C9 C10 120.5(10) yes
C8 C9 H9 119.732 no
C10 C9 H9 119.727 no
C9 C10 C11 120.5(9) yes
C9 C10 H10 119.770 no
C11 C10 H10 119.777 no
C10 C11 C12 118.6(9) yes
C10 C11 H11 120.695 no
C12 C11 H11 120.696 no
C7 C12 C11 121.7(9) yes
C7 C12 H12 119.128 no
C11 C12 H12 119.131 no
N13 C14 C15 123.6(11) yes
N13 C14 H14 118.209 no
C15 C14 H14 118.201 no
C14 C15 C16 120.3(10) yes
C14 C15 H15 119.862 no
C16 C15 H15 119.858 no
C15 C16 C17 116.7(12) yes
C15 C16 H16 121.628 no
C17 C16 H16 121.635 no
C16 C17 C18 118.8(12) yes
C16 C17 H17 120.602 no
C18 C17 H17 120.601 no
N13 C18 C17 125.3(11) yes
N13 C18 H18 117.335 no
C17 C18 H18 117.336 no

loop_
_geom_bond_atom_site_label_1
_geom_bond_atom_site_label_2
_geom_bond_distance
_geom_bond_publ_flag
Se1 P1 2.108(3) yes
Se2 P1 2.106(3) yes
P1 N1 1.886(7) yes
P1 C7 1.830(7) yes
N1 C2 1.337(10) yes
N1 C6 1.354(10) yes
N13 C14 1.326(12) yes
N13 C18 1.317(16) yes
C2 C3 1.370(11) yes
C2 H2 0.950 no
C3 C4 1.387(12) yes
C3 H3 0.950 no
C4 C5 1.372(13) yes
C4 H4 0.950 no
C5 C6 1.365(12) yes
C5 H5 0.950 no
C6 H6 0.950 no
C7 C8 1.383(12) yes
C7 C12 1.381(12) yes
C8 C9 1.384(11) yes
C8 H8 0.950 no
C9 C10 1.372(15) yes
C9 H9 0.950 no
C10 C11 1.379(15) yes
C10 H10 0.950 no
C11 C12 1.380(12) yes
C11 H11 0.950 no
C12 H12 0.950 no
C14 C15 1.355(18) yes
C14 H14 0.950 no
C15 C16 1.360(17) yes
C15 H15 0.950 no
C16 C17 1.378(18) yes
C16 H16 0.950 no
C17 C18 1.347(18) yes
C17 H17 0.950 no
C18 H18 0.950 no

loop_
_geom_contact_atom_site_label_1
_geom_contact_atom_site_label_2
_geom_contact_distance
_geom_contact_publ_flag
_geom_contact_site_symmetry_2
Se1 Se2 3.5299(13) no 4_565
Se1 C6 3.331(8) no .
Se1 C8 3.458(8) no .
Se1 H3 3.1592 no 2_545
Se1 H4 3.5042 no 2_545
Se1 H4 3.5917 no 3_465
Se1 H6 2.7663 no .
Se1 H8 2.9643 no .
Se1 H10 3.1099 no 3_455
Se1 H11 3.1422 no 2_555
Se1 H15 3.5572 no .
Se2 Se1 3.5299(13) no 4_564
Se2 C2 3.398(8) no .
Se2 C12 3.441(8) no .
Se2 H2 2.9417 no .
Se2 H4 3.0113 no 3_465
Se2 H5 2.9992 no 2_544
Se2 H9 3.3582 no 2_554
Se2 H11 3.5012 no 3_455
Se2 H12 2.9158 no .
P1 H2 2.8487 no .
P1 H6 2.9017 no .
P1 H8 2.8829 no .
P1 H12 2.8807 no .
N1 C4 2.748(10) no .
N1 C8 3.522(10) no .
N1 C12 3.566(10) no .
N1 H3 3.2156 no .
N1 H5 3.2177 no .
N1 H8 3.5397 no .
N1 H15 3.3907 no 3_565
N13 C2 3.260(13) no 2_555
N13 C3 3.580(13) no 2_555
N13 C5 3.547(12) no .
N13 C16 2.776(17) no .
N13 H2 2.4896 no 2_555
N13 H3 3.1520 no 2_555
N13 H5 3.1377 no .
N13 H6 3.4182 no .
N13 H12 3.2582 no 2_555
N13 H15 3.2072 no .
N13 H16 3.1815 no 4_575
N13 H17 3.2097 no .
C2 N13 3.260(13) no 2_544
C2 C5 2.714(12) no .
C2 C7 3.338(11) no .
C2 H4 3.2416 no .
C2 H6 3.1831 no .
C2 H8 3.5637 no 2_554
C2 H9 3.5088 no 2_554
C2 H12 3.4483 no .
C2 H15 3.1855 no 3_565
C2 H16 3.5559 no 3_565
C2 H18 3.5731 no 2_544
C3 N13 3.580(13) no 2_544
C3 C6 2.724(12) no .
C3 H5 3.2353 no .
C3 H8 3.1572 no 2_554
C3 H15 2.9225 no 3_565
C3 H16 3.4749 no 3_565
C4 H2 3.2353 no .
C4 H6 3.2283 no .
C4 H15 2.9132 no 3_565
C5 N13 3.547(12) no .
C5 C18 3.509(14) no .
C5 H3 3.2359 no .
C5 H15 3.1354 no 3_565
C6 C14 3.444(12) no .
C6 C15 3.577(12) no .
C6 H2 3.1832 no .
C6 H4 3.2336 no .
C6 H12 3.5937 no 2_555
C6 H15 3.3546 no 3_565
C7 C10 2.768(12) no .
C7 H2 3.2532 no .
C7 H9 3.2496 no .
C7 H11 3.2685 no .
C7 H18 2.8462 no 1_545
C8 C11 2.775(14) no .
C8 H3 3.4802 no 2_545
C8 H10 3.2486 no .
C8 H12 3.2355 no .
C8 H18 2.9193 no 1_545
C9 C12 2.736(15) no .
C9 H2 3.5897 no 2_545
C9 H11 3.2481 no .
C9 H16 3.2762 no 2_545
C9 H18 3.1471 no 1_545
C10 C17 3.595(15) no 3_565
C10 H4 3.2511 no 1_545
C10 H5 3.5639 no 1_545
C10 H8 3.2492 no .
C10 H12 3.2296 no .
C10 H18 3.2979 no 1_545
C11 H4 3.2150 no 1_545
C11 H9 3.2434 no .
C11 H14 3.2886 no 2_544
C11 H18 3.2644 no 1_545
C12 H2 3.2279 no .
C12 H8 3.2413 no .
C12 H10 3.2336 no .
C12 H14 3.3712 no 2_544
C12 H17 3.3741 no 1_545
C12 H18 3.0182 no 1_545
C14 C6 3.444(12) no .
C14 C17 2.664(18) no .
C14 H2 3.5742 no 2_555
C14 H6 3.0471 no .
C14 H12 3.4024 no 2_555
C14 H16 3.1586 no 4_575
C14 H16 3.2212 no .
C14 H18 3.0909 no .
C15 C6 3.577(12) no .
C15 C18 2.639(14) no .
C15 H6 3.4241 no .
C15 H17 3.2010 no .
C15 H18 3.5887 no .
C16 H9 3.2789 no 2_554
C16 H14 3.4138 no 4_574
C16 H14 3.2010 no .
C16 H18 3.1932 no .
C17 C10 3.595(15) no 3_465
C17 H15 3.1993 no .
C18 C5 3.509(14) no .
C18 H2 3.1449 no 2_555
C18 H3 3.3830 no 2_555
C18 H5 3.1868 no .
C18 H10 3.4579 no 3_465
C18 H14 3.0947 no .
C18 H15 3.5883 no .
C18 H16 3.2145 no .
H2 N13 2.4896 no 2_544
H2 C9 3.5897 no 2_554
H2 C14 3.5742 no 2_544
H2 C18 3.1449 no 2_544
H2 H3 2.3150 no .
H2 H5 3.5917 no 2_544
H2 H9 3.3601 no 2_554
H2 H12 2.8249 no .
H2 H16 3.4991 no 3_565
H2 H18 2.9326 no 2_544
H3 Se1 3.1592 no 2_554
H3 N13 3.1520 no 2_544
H3 C8 3.4802 no 2_554
H3 C18 3.3830 no 2_544
H3 H4 2.3531 no .
H3 H8 3.0398 no 2_554
H3 H9 3.1119 no 4_664
H3 H10 3.3633 no 4_664
H3 H15 3.3121 no 3_565
H3 H16 3.3382 no 3_565
H3 H18 3.0343 no 2_544
H4 Se1 3.5917 no 3_565
H4 Se1 3.5042 no 2_554
H4 Se2 3.0113 no 3_565
H4 C10 3.2511 no 1_565
H4 C11 3.2150 no 1_565
H4 H5 2.3302 no .
H4 H10 2.8539 no 1_565
H4 H11 2.8153 no 1_565
H4 H15 3.3178 no 3_565
H5 Se2 2.9992 no 2_555
H5 N13 3.1377 no .
H5 C10 3.5639 no 1_565
H5 C18 3.1868 no .
H5 H2 3.5917 no 2_555
H5 H6 2.3081 no .
H5 H10 3.3006 no 1_565
H5 H12 3.2793 no 2_555
H5 H18 3.2926 no .
H6 N13 3.4182 no .
H6 C14 3.0471 no .
H6 C15 3.4241 no .
H6 H8 3.4094 no .
H6 H11 3.4239 no 2_555
H6 H12 2.8234 no 2_555
H6 H14 3.0421 no .
H8 C2 3.5637 no 2_545
H8 C3 3.1572 no 2_545
H8 H3 3.0398 no 2_545
H8 H9 2.3317 no .
H8 H16 3.3128 no 2_545
H8 H17 3.3060 no 2_545
H8 H18 3.3745 no 1_545
H9 Se2 3.3582 no 2_545
H9 C2 3.5088 no 2_545
H9 C16 3.2789 no 2_545
H9 H2 3.3601 no 2_545
H9 H3 3.1119 no 4_665
H9 H10 2.3152 no .
H9 H16 2.6024 no 2_545
H10 Se1 3.1099 no 3_555
H10 C18 3.4579 no 3_565
H10 H3 3.3633 no 4_665
H10 H4 2.8539 no 1_545
H10 H5 3.3006 no 1_545
H10 H11 2.3363 no .
H10 H18 3.4868 no 3_565
H11 Se1 3.1422 no 2_544
H11 Se2 3.5012 no 3_555
H11 H4 2.8153 no 1_545
H11 H6 3.4239 no 2_544
H11 H12 2.3279 no .
H11 H14 2.8342 no 2_544
H11 H17 3.5756 no 3_565
H12 N13 3.2582 no 2_544
H12 C6 3.5937 no 2_544
H12 C14 3.4024 no 2_544
H12 H5 3.2793 no 2_544
H12 H6 2.8234 no 2_544
H12 H14 2.9888 no 2_544
H12 H17 3.2564 no 1_545
H12 H18 3.5109 no 1_545
H14 C11 3.2886 no 2_555
H14 C12 3.3712 no 2_555
H14 C16 3.4138 no 4_575
H14 H6 3.0421 no .
H14 H11 2.8342 no 2_555
H14 H12 2.9888 no 2_555
H14 H15 2.2775 no .
H14 H16 2.7522 no 4_575
H14 H17 3.3214 no 4_575
H15 Se1 3.5572 no .
H15 N1 3.3907 no 3_465
H15 C2 3.1855 no 3_465
H15 C3 2.9225 no 3_465
H15 C4 2.9132 no 3_465
H15 C5 3.1354 no 3_465
H15 C6 3.3546 no 3_465
H15 H3 3.3121 no 3_465
H15 H4 3.3178 no 3_465
H15 H16 2.3310 no .
H16 N13 3.1815 no 4_574
H16 C2 3.5559 no 3_465
H16 C3 3.4749 no 3_465
H16 C9 3.2762 no 2_554
H16 C14 3.1586 no 4_574
H16 H2 3.4991 no 3_465
H16 H3 3.3382 no 3_465
H16 H8 3.3128 no 2_554
H16 H9 2.6024 no 2_554
H16 H14 2.7522 no 4_574
H16 H17 2.3598 no .
H17 C12 3.3741 no 1_565
H17 H8 3.3060 no 2_554
H17 H11 3.5756 no 3_465
H17 H12 3.2564 no 1_565
H17 H14 3.3214 no 4_574
H17 H18 2.2672 no .
H18 C2 3.5731 no 2_555
H18 C7 2.8462 no 1_565
H18 C8 2.9193 no 1_565
H18 C9 3.1471 no 1_565
H18 C10 3.2979 no 1_565
H18 C11 3.2644 no 1_565
H18 C12 3.0182 no 1_565
H18 H2 2.9326 no 2_555
H18 H3 3.0343 no 2_555
H18 H5 3.2926 no .
H18 H8 3.3745 no 1_565
H18 H10 3.4868 no 3_465
H18 H12 3.5109 no 1_565

loop_
_geom_torsion_atom_site_label_1
_geom_torsion_atom_site_label_2
_geom_torsion_atom_site_label_3
_geom_torsion_atom_site_label_4
_geom_torsion
_geom_torsion_publ_flag
Se1 P1 N1 C2 -169.7(4) no
Se1 P1 N1 C6 12.4(5) no
Se1 P1 C7 C8 -22.6(6) no
Se1 P1 C7 C12 155.9(4) no
Se2 P1 N1 C2 -40.3(5) no
Se2 P1 N1 C6 141.8(4) no
Se2 P1 C7 C8 -161.1(4) no
Se2 P1 C7 C12 17.4(6) no
P1 N1 C2 C3 -177.1(5) no
P1 N1 C6 C5 178.7(5) no
P1 C7 C8 C9 177.8(5) no
P1 C7 C12 C11 -178.3(5) no
N1 P1 C7 C8 89.1(5) no
N1 P1 C7 C12 -92.4(5) no
N1 C2 C3 C4 -2.1(11) no
N13 C14 C15 C16 0.0(14) no
C2 N1 C6 C5 0.8(10) no
C2 C3 C4 C5 1.6(11) no
C3 C4 C5 C6 -0.1(12) no
C4 C5 C6 N1 -1.2(12) no
C6 N1 C2 C3 0.8(11) no
C7 P1 N1 C2 74.6(5) no
C7 P1 N1 C6 -103.3(5) no
C7 C8 C9 C10 -0.1(11) no
C8 C7 C12 C11 0.2(11) no
C8 C9 C10 C11 1.6(12) no
C9 C10 C11 C12 -2.1(13) no
C10 C11 C12 C7 1.2(13) no
C12 C7 C8 C9 -0.8(11) no
C14 N13 C18 C17 1.4(14) no
C14 C15 C16 C17 1.2(16) no
C15 C16 C17 C18 -1.1(17) no
C16 C17 C18 N13 -0.2(18) no
C18 N13 C14 C15 -1.2(13) no
